data_2105478
loop_
_publ_author_name
'Cenzual, K.'
'Gelato, L.M.'
'Penzo, M.'
'Parthe, E.'

_publ_section_title
;
 Inorganic structure types with revised space groups.I.
;
_journal_name_full 'Acta Crystallographica B'
_journal_page_first 433
_journal_page_last 439
_journal_paper_doi 10.1107/s0108768191000903
_journal_volume 47
_journal_year 1991
_chemical_formula_structural GaSe
_chemical_formula_sum 'Ga Se'
_chemical_name_systematic 'epsilon Gallium Selenide'
_space_group_IT_number 187
_symmetry_Int_Tables_number 187
_symmetry_space_group_name_Hall 'P -6 2'
_symmetry_space_group_name_H-M 'P -6 m 2'
_cell_angle_alpha 90.
_cell_angle_beta 90.
_cell_angle_gamma 120.
_cell_formula_units_Z 4
_cell_length_a 3.743
_cell_length_b 3.743
_cell_length_c 15.919
_cell_volume 193.146
_cod_data_source_file GaSe_epsilon_P_6m2_DC240.cif
_cod_data_source_block chateigner240
_cod_original_cell_volume 193.15
_cod_original_formula_sum 'Ga1 Se1'
_cod_database_code 2105478

loop_
_symmetry_equiv_pos_site_id
_symmetry_equiv_pos_as_xyz
1 'x, x-y, -z'
2 '-x+y, y, -z'
3 '-y, -x, -z'
4 'x, x-y, z'
5 '-x+y, y, z'
6 '-y, -x, z'
7 '-x+y, -x, -z'
8 '-y, x-y, -z'
9 'x, y, -z'
10 '-x+y, -x, z'
11 '-y, x-y, z'
12 'x, y, z'

loop_
_atom_site_label
_atom_site_type_symbol
_atom_site_symmetry_multiplicity
_atom_site_Wyckoff_symbol
_atom_site_fract_x
_atom_site_fract_y
_atom_site_fract_z
_atom_site_occupancy
_atom_site_attached_hydrogens
_atom_site_U_iso_or_equiv
Se1 Se2- 2 i 0.6667 0.3333 0.15 1. 0 0
Ga1 Ga2+ 2 h 0.3333 0.6667 0.425 1. 0 0
Ga2 Ga2+ 2 g 0 0 0.075 1. 0 0
Se2 Se2- 2 g 0 0 0.35 1. 0 0

loop_
_atom_type_symbol
_atom_type_oxidation_number
Ga2+ 2
Se2- -2

loop_
_cod_related_entry_id
_cod_related_entry_database
_cod_related_entry_code
1 MPOD 1000319
